data_4020625
loop_
_publ_author_name
'Sonia Macho'
'Daniel Miguel'
'Teresa G\'omez'
'Teresa Rodr\'iguez'
'Tom\'as Torroba'

_publ_section_title
;
 From Cyclopentanone Oximes to Bis[1,2,3]dithiazolo-s-indacenes,
 Cyclopenta[c][1,2]thiazine, Pentathiepino-, Tetrathiino-, and
 Thienocyclopenta[1,2,3]dithiazoles as a Rich Source of New Materials
;
_journal_name_full 'Journal of Organic Chemistry'
_journal_page_first 9314
_journal_page_last 9325
_journal_paper_doi 10.1021/jo0514117
_journal_volume 70
_journal_year 2005
_chemical_formula_sum 'C10 H6 Cl3 N O2 S'
_chemical_formula_weight 310.57
_space_group_IT_number 2
_symmetry_cell_setting triclinic
_symmetry_space_group_name_Hall '-P 1'
_symmetry_space_group_name_H-M 'P -1'
_cell_angle_alpha 96.964(2)
_cell_angle_beta 90.165(3)
_cell_angle_gamma 90.255(3)
_cell_formula_units_Z 2
_cell_length_a 5.6712(7)
_cell_length_b 8.6976(11)
_cell_length_c 12.3080(15)
_cell_measurement_temperature 299(2)
_cell_volume 602.61(13)
_diffrn_ambient_temperature 299(2)
_exptl_crystal_density_diffrn 1.712
_cod_depositor_comments
;
The following automatic conversions were performed:
'_symmetry_cell_setting' value 'Triclinic' changed to 'triclinic'
according to '/home/saulius/struct/CIF-dictionaries/cif_core.dic'
dictionary named 'cif_core.dic' version 2.4.1 from 2010-06-29.

Automatic conversion script
Id: cif_fix_enum 1527 2010-12-29 10:47:43Z saulius 
;
_cod_database_code 4020625

loop_
_symmetry_equiv_pos_as_xyz
'x, y, z'
'-x, -y, -z'

loop_
_atom_site_label
_atom_site_type_symbol
_atom_site_fract_x
_atom_site_fract_y
_atom_site_fract_z
_atom_site_U_iso_or_equiv
_atom_site_adp_type
_atom_site_occupancy
_atom_site_symmetry_multiplicity
_atom_site_calc_flag
_atom_site_refinement_flags
_atom_site_disorder_assembly
_atom_site_disorder_group
S1 S 0.21371(12) 0.84315(8) 0.41259(6) 0.0426(3) Uani 1 1 d . . .
Cl1 Cl 0.93256(13) 0.62773(9) 0.69161(7) 0.0528(3) Uani 1 1 d . . .
Cl2 Cl 0.67170(15) 0.85580(10) 0.89578(6) 0.0589(3) Uani 1 1 d . . .
Cl3 Cl 0.20640(14) 1.03865(9) 0.79614(7) 0.0560(3) Uani 1 1 d . . .
O1 O 0.6369(4) 0.5532(3) 0.24818(18) 0.0603(6) Uani 1 1 d . . .
O2 O 0.3265(3) 0.6952(2) 0.20869(15) 0.0451(5) Uani 1 1 d . . .
N1 N 0.2189(4) 0.9082(2) 0.54244(18) 0.0412(6) Uani 1 1 d . . .
C1 C 0.6920(5) 0.7420(3) 0.6752(2) 0.0424(7) Uani 1 1 d . . .
C2 C 0.5823(5) 0.8387(3) 0.7630(2) 0.0420(7) Uani 1 1 d . . .
C3 C 0.3929(5) 0.9136(3) 0.7236(2) 0.0399(7) Uani 1 1 d . . .
C4 C 0.3770(5) 0.8648(3) 0.6084(2) 0.0377(7) Uani 1 1 d . . .
C5 C 0.5732(5) 0.7541(3) 0.5800(2) 0.0387(7) Uani 1 1 d . . .
C6 C 0.6028(5) 0.6863(3) 0.4718(2) 0.0387(7) Uani 1 1 d . . .
H6 H 0.7272 0.6184 0.4549 0.046 Uiso 1 1 calc R . .
C7 C 0.4521(5) 0.7180(3) 0.3905(2) 0.0407(7) Uani 1 1 d . . .
C8 C 0.4870(5) 0.6449(3) 0.2764(2) 0.0432(7) Uani 1 1 d . . .
C9 C 0.3391(6) 0.6277(4) 0.0958(2) 0.0544(8) Uani 1 1 d . . .
H9A H 0.3232 0.5160 0.0910 0.065 Uiso 1 1 calc R . .
H9B H 0.4905 0.6515 0.0652 0.065 Uiso 1 1 calc R . .
C10 C 0.1452(6) 0.6922(4) 0.0331(3) 0.0618(9) Uani 1 1 d . . .
H10A H -0.0042 0.6645 0.0618 0.093 Uiso 1 1 calc R . .
H10B H 0.1554 0.6507 -0.0427 0.093 Uiso 1 1 calc R . .
H10C H 0.1596 0.8030 0.0397 0.093 Uiso 1 1 calc R . .

loop_
_atom_site_aniso_label
_atom_site_aniso_U_11
_atom_site_aniso_U_22
_atom_site_aniso_U_33
_atom_site_aniso_U_23
_atom_site_aniso_U_13
_atom_site_aniso_U_12
S1 0.0405(4) 0.0491(5) 0.0379(5) 0.0038(3) -0.0061(3) 0.0116(3)
Cl1 0.0459(5) 0.0523(5) 0.0626(5) 0.0161(4) -0.0121(4) 0.0105(3)
Cl2 0.0651(5) 0.0728(6) 0.0400(5) 0.0116(4) -0.0122(4) 0.0006(4)
Cl3 0.0549(5) 0.0649(5) 0.0459(5) -0.0025(4) 0.0029(4) 0.0125(4)
O1 0.0614(14) 0.0657(14) 0.0515(15) -0.0028(11) -0.0031(11) 0.0283(12)
O2 0.0496(12) 0.0512(11) 0.0333(11) -0.0004(9) -0.0059(9) 0.0123(9)
N1 0.0386(13) 0.0451(14) 0.0400(15) 0.0053(11) -0.0026(11) 0.0090(11)
C1 0.0421(16) 0.0394(15) 0.0476(18) 0.0126(13) -0.0078(14) 0.0047(13)
C2 0.0431(17) 0.0440(16) 0.0400(17) 0.0103(13) -0.0066(13) -0.0056(13)
C3 0.0404(16) 0.0404(15) 0.0386(16) 0.0029(12) -0.0016(13) 0.0018(12)
C4 0.0359(15) 0.0386(15) 0.0392(16) 0.0068(12) -0.0038(12) 0.0006(12)
C5 0.0373(15) 0.0354(14) 0.0442(17) 0.0085(12) -0.0027(13) 0.0034(12)
C6 0.0379(15) 0.0346(14) 0.0436(18) 0.0040(12) -0.0015(13) 0.0051(12)
C7 0.0386(15) 0.0397(15) 0.0440(17) 0.0053(12) -0.0017(13) 0.0052(12)
C8 0.0448(16) 0.0423(16) 0.0414(17) 0.0009(13) -0.0018(13) 0.0049(14)
C9 0.064(2) 0.0561(18) 0.0404(19) -0.0034(14) -0.0007(15) 0.0126(15)
C10 0.069(2) 0.065(2) 0.049(2) -0.0012(16) -0.0150(17) 0.0092(18)

loop_
_geom_bond_atom_site_label_1
_geom_bond_atom_site_label_2
_geom_bond_distance
_geom_bond_site_symmetry_2
_geom_bond_publ_flag
S1 N1 1.630(2) . ?
S1 C7 1.741(3) . ?
Cl1 C1 1.717(3) . ?
Cl2 C2 1.698(3) . ?
Cl3 C3 1.697(3) . ?
O1 C8 1.192(4) . ?
O2 C8 1.343(3) . ?
O2 C9 1.444(3) . ?
N1 C4 1.296(3) . ?
C1 C5 1.366(4) . ?
C1 C2 1.432(4) . ?
C2 C3 1.376(4) . ?
C3 C4 1.433(4) . ?
C4 C5 1.489(4) . ?
C5 C6 1.400(4) . ?
C6 C7 1.368(4) . ?
C7 C8 1.484(4) . ?
C9 C10 1.492(4) . ?

loop_
_cod_related_entry_id
_cod_related_entry_database
_cod_related_entry_code
1 ChemSpider 9776792
